data_2005534
loop_
_publ_author_name
'Molins, E.'
'Maniukiewicz, W.'
'Miravitlles, C.'
'Mas, M.'
'Manriquez, J. M.'
'Ch\'avez, I.'
'Oelckers, B.'
'Farran, J.'
'Brians\'o, J. L.'

_publ_section_title
;
 Bis(\h^5^-hydropentalenyl)iron
;
_journal_issue 10
_journal_name_full 'Acta Crystallographica Section C'
_journal_page_first 2414
_journal_page_last 2416
_journal_paper_doi 10.1107/S0108270196005872
_journal_volume 52
_journal_year 1996
_chemical_formula_moiety '[Fe(C~8~H~7~)~2~]'
_chemical_formula_sum 'C16 H14 Fe'
_chemical_formula_weight 262.12
_chemical_name_common Dihydrodipentalenyliron
_chemical_name_systematic
;
Dihydrodipentalenyliron
;
_space_group_IT_number 14
_symmetry_cell_setting monoclinic
_symmetry_space_group_name_Hall '-P 2ybc'
_symmetry_space_group_name_H-M 'P 1 21/c 1'
_cell_angle_alpha 90.00
_cell_angle_beta 96.62(2)
_cell_angle_gamma 90.00
_cell_formula_units_Z 4
_cell_length_a 6.080(2)
_cell_length_b 13.552(4)
_cell_length_c 13.882(7)
_cell_measurement_reflns_used 25
_cell_measurement_temperature 293(2)
_cell_measurement_theta_max 27.97
_cell_measurement_theta_min 11.92
_cell_volume 1136.2(8)
_computing_cell_refinement 'CAD4 Software'
_computing_data_collection 'CAD4 Software (Enraf-Nonius, 1989)'
_computing_data_reduction 'MolEN (Fair, 1990)'
_computing_molecular_graphics 'PLATON (Spek, 1995a) and PLUTON (Spek, 1995b)'
_computing_publication_material PLATON
_computing_structure_refinement 'SHELXL93 (Sheldrick, 1993)'
_computing_structure_solution 'SHELXS86 (Sheldrick, 1990)'
_diffrn_ambient_temperature 293(2)
_diffrn_measurement_device 'Enraf-Nonius CAD4'
_diffrn_measurement_method \w/2\q
_diffrn_radiation_monochromator graphite
_diffrn_radiation_source 'fine-focus sealed tube'
_diffrn_radiation_type 'Mo K\a'
_diffrn_radiation_wavelength 0.70926
_diffrn_reflns_av_R_equivalents 0.023
_diffrn_reflns_av_sigmaI/netI 0.0235
_diffrn_reflns_limit_h_max 8
_diffrn_reflns_limit_h_min 0
_diffrn_reflns_limit_k_max 19
_diffrn_reflns_limit_k_min 0
_diffrn_reflns_limit_l_max 19
_diffrn_reflns_limit_l_min -19
_diffrn_reflns_number 3704
_diffrn_reflns_theta_max 30.32
_diffrn_reflns_theta_min 2.10
_diffrn_standards_decay_% 0.5
_diffrn_standards_interval_time 60
_diffrn_standards_number 3
_exptl_absorpt_coefficient_mu 1.297
_exptl_absorpt_correction_T_max 0.99
_exptl_absorpt_correction_T_min 0.84
_exptl_absorpt_correction_type '\y scan (North, Phillips & Mathews, 1968)'
_exptl_crystal_colour 'dark red'
_exptl_crystal_density_diffrn 1.532
_exptl_crystal_density_meas ?
_exptl_crystal_density_method none
_exptl_crystal_description Prism
_exptl_crystal_F_000 544
_exptl_crystal_size_max 0.72
_exptl_crystal_size_mid 0.60
_exptl_crystal_size_min 0.50
_refine_diff_density_max 0.377
_refine_diff_density_min -0.312
_refine_ls_extinction_coef 0
_refine_ls_extinction_method none
_refine_ls_goodness_of_fit_all 0.968
_refine_ls_goodness_of_fit_obs 1.005
_refine_ls_hydrogen_treatment 'H atoms treated using a riding model'
_refine_ls_matrix_type full
_refine_ls_number_parameters 191
_refine_ls_number_reflns 3166
_refine_ls_number_restraints 8
_refine_ls_restrained_S_all 0.993
_refine_ls_restrained_S_obs 1.007
_refine_ls_R_factor_all 0.0498
_refine_ls_R_factor_obs 0.0303
_refine_ls_shift/esd_max -0.008
_refine_ls_shift/esd_mean 0.001
_refine_ls_structure_factor_coef Fsqd
_refine_ls_weighting_details 'w = 1/[\s^2^(Fo^2^)+(0.0520P)^2^+0.3366P] where P=(Fo^2^+2Fc^2^)/3'
_refine_ls_weighting_scheme calc
_refine_ls_wR_factor_all 0.0908
_refine_ls_wR_factor_obs 0.0810
_reflns_number_observed 2701
_reflns_number_total 3433
_reflns_observed_criterion >2sigma(I)
_cod_data_source_file na1230.cif
_cod_data_source_block bea2
_cod_depositor_comments
;
The following automatic conversions were performed:
'_symmetry_cell_setting' value 'Monoclinic' changed to 'monoclinic'
according to '/home/saulius/struct/CIF-dictionaries/cif_core.dic'
dictionary named 'cif_core.dic' version 2.4.1 from 2010-06-29.

Automatic conversion script
Id: cif_fix_enum 1527 2010-12-29 10:47:43Z saulius 

The following automatic conversions were performed:

'_symmetry_cell_setting' value 'Monoclinic' changed to 'monoclinic'
according to /home/saulius/struct/CIF-dictionaries/cif_core.dic
dictionary named 'cif_core.dic' version 2.4.1 from 2010-06-29.

Automatic conversion script
Id: cif_fix_values 1715 2011-07-08 13:25:40Z adriana 

The following automatic conversions were performed:

'_exptl_crystal_density_meas' value 'not being measured' was changed
to '?' - the value is perceived as not measured.

Automatic conversion script
Id: cif_fix_values 3008 2015-01-20 13:52:24Z robertas 

The following automatic conversions were performed:

'_refine_ls_weighting_scheme' value 'calc w =
1/[\s^2^(Fo^2^)+(0.0520P)^2^+0.3366P] where P=(Fo^2^+2Fc^2^)/3' was
changed to 'calc'. New tag '_refine_ls_weighting_details' was
created. The value of the new tag was set to 'w =
1/[\s^2^(Fo^2^)+(0.0520P)^2^+0.3366P] where P=(Fo^2^+2Fc^2^)/3'.

Automatic conversion script
Id: cif_fix_values 3143 2015-03-26 13:38:13Z robertas 
;
_cod_original_sg_symbol_H-M 'P 21/c'
_cod_database_code 2005534

loop_
_symmetry_equiv_pos_as_xyz
x,y,z
-x,1/2+y,1/2-z
-x,-y,-z
x,1/2-y,1/2+z

loop_
_atom_site_aniso_label
_atom_site_aniso_U_11
_atom_site_aniso_U_22
_atom_site_aniso_U_33
_atom_site_aniso_U_12
_atom_site_aniso_U_13
_atom_site_aniso_U_23
Fe 0.02840(10) 0.02790(10) 0.02890(10) -0.00020(10) 0.00400(10) -0.00100(10)
Fe' 0.0311(18) 0.0332(19) 0.0333(18) -0.0002(13) 0.0059(12) 0.0019(13)
C1 0.0303(7) 0.0300(7) 0.0387(8) 0.0033(6) 0.0044(6) -0.0003(6)
C1' 0.0334(8) 0.0275(7) 0.0475(9) -0.0001(6) 0.0052(7) -0.0005(6)
C2 0.0396(9) 0.0394(9) 0.0395(9) 0.0042(7) -0.0062(7) 0.0020(7)
C2' 0.0446(10) 0.0357(9) 0.0472(10) 0.0001(7) -0.0046(8) -0.0098(7)
C3 0.0558(11) 0.0425(9) 0.0353(8) 0.0014(8) 0.0057(8) 0.0089(7)
C3' 0.0556(11) 0.0460(10) 0.0379(9) 0.0085(9) 0.0106(8) -0.0093(8)
C4 0.0410(9) 0.0347(8) 0.0469(10) -0.0057(7) 0.0103(7) 0.0050(7)
C4' 0.0335(8) 0.0443(9) 0.0467(9) 0.0072(7) 0.0129(7) -0.0012(7)
C5 0.0346(8) 0.0276(7) 0.0385(8) -0.0020(6) 0.0034(6) -0.0020(6)
C5' 0.0306(7) 0.0308(7) 0.0368(8) 0.0038(6) 0.0043(6) 0.0008(6)
C6' 0.0480(10) 0.0418(9) 0.0384(9) 0.0080(8) 0.0006(7) 0.0047(7)
C6A 0.038(3) 0.041(4) 0.043(4) -0.007(3) 0.007(3) -0.006(3)
C6B 0.043(4) 0.036(4) 0.040(4) -0.003(4) -0.005(3) -0.013(3)
C7' 0.0647(13) 0.0515(11) 0.0467(10) 0.0154(10) 0.0213(9) 0.0169(9)
C7A 0.081(5) 0.054(4) 0.024(4) 0.030(3) 0.012(3) 0.005(3)
C7B 0.052(3) 0.042(3) 0.021(3) 0.008(3) 0.0080(19) 0.005(2)
C8' 0.0417(10) 0.0363(9) 0.0651(12) -0.0006(7) 0.0182(9) 0.0124(8)
C8A 0.029(5) 0.045(6) 0.055(6) 0.001(4) 0.004(4) -0.015(4)
C8B 0.051(7) 0.041(6) 0.049(6) 0.007(4) 0.029(5) 0.010(4)

loop_
_atom_site_label
_atom_site_occupancy
_atom_site_fract_x
_atom_site_fract_y
_atom_site_fract_z
_atom_site_U_iso_or_equiv
_atom_site_thermal_displace_type
Fe 0.933(1) 0.22780(4) 0.02838(2) 0.31986(2) 0.0283(1) Uani
Fe' 0.067(1) 0.2799(5) 0.0357(3) 0.1784(2) 0.0324(11) Uani
C1 0.933(1) 0.4451(3) -0.07070(12) 0.26845(11) 0.0330(4) Uani
C1' 0.933(1) 0.2810(3) 0.16550(12) 0.26151(13) 0.0361(5) Uani
C2 0.933(1) 0.4832(3) -0.06369(14) 0.37131(13) 0.0403(5) Uani
C2' 0.933(1) 0.3174(3) 0.16894(13) 0.36417(14) 0.0433(6) Uani
C3 0.933(1) 0.2822(3) -0.09212(14) 0.40717(13) 0.0445(5) Uani
C3' 0.933(1) 0.1161(3) 0.14071(15) 0.39846(14) 0.0461(6) Uani
C4 0.933(1) 0.1205(3) -0.11518(13) 0.32797(13) 0.0405(5) Uani
C4' 0.933(1) -0.0456(3) 0.11807(14) 0.31799(13) 0.0409(5) Uani
C5 0.933(1) 0.2237(3) -0.10211(11) 0.24239(11) 0.0336(4) Uani
C5' 0.933(1) 0.0601(3) 0.13407(12) 0.23317(12) 0.0327(4) Uani
C6' 0.933(1) 0.0175(3) 0.13539(15) 0.12519(13) 0.0431(5) Uani
C6A 0.466(1) 0.173(2) -0.1188(16) 0.1356(3) 0.040(2) Uani
C6B 0.466(1) 0.200(2) -0.1112(14) 0.1359(2) 0.040(2) Uani
C7' 0.933(1) 0.2297(4) 0.16781(16) 0.09600(15) 0.0531(7) Uani
C7A 0.466(1) 0.398(2) -0.0950(10) 0.1120(8) 0.053(3) Uani
C7B 0.466(1) 0.3833(18) -0.0828(9) 0.0944(8) 0.0380(17) Uani
C8' 0.933(1) 0.3850(3) 0.18602(14) 0.17338(16) 0.0468(6) Uani
C8A 0.466(1) 0.5575(13) -0.0594(10) 0.1806(4) 0.043(3) Uani
C8B 0.466(1) 0.5533(15) -0.0644(10) 0.1774(4) 0.045(4) Uani
H2 0.933(1) 0.614 -0.044 0.408 0.0484 Uiso
H2' 0.933(1) 0.448 0.186 0.402 0.0519 Uiso
H3 0.933(1) 0.260 -0.095 0.472 0.0534 Uiso
H3' 0.933(1) 0.092 0.137 0.463 0.0553 Uiso
H4 0.933(1) -0.025 -0.135 0.332 0.0485 Uiso
H4' 0.933(1) -0.191 0.097 0.320 0.0490 Uiso
H6B 0.466(1) 0.072 -0.134 0.100 0.0482 Uiso
H7' 0.933(1) 0.256 0.175 0.032 0.0638 Uiso
H7A 0.466(1) 0.432 -0.105 0.049 0.0630 Uiso
H7B 0.466(1) 0.398 -0.076 0.029 0.0455 Uiso
H8' 0.933(1) 0.529 0.207 0.171 0.0561 Uiso
H8A 0.466(1) 0.698 -0.035 0.174 0.0517 Uiso
H61 0.466(1) 0.131 -0.186 0.120 0.0487 Uiso
H61' 0.933(1) -0.022 0.070 0.100 0.0517 Uiso
H62 0.466(1) 0.062 -0.074 0.105 0.0487 Uiso
H62' 0.933(1) -0.100 0.181 0.103 0.0517 Uiso
H81 0.466(1) 0.618 0.000 0.172 0.0542 Uiso
H82 0.466(1) 0.670 -0.113 0.178 0.0542 Uiso

loop_
_atom_type_symbol
_atom_type_description
_atom_type_scat_dispersion_real
_atom_type_scat_dispersion_imag
_atom_type_scat_source
Fe Fe 0.4930 10.5109 'International Tables Vol C Tables 4.2.6.8 and 6.1.1.4'
H H 0.4930 10.5109 'International Tables Vol C Tables 4.2.6.8 and 6.1.1.4'
C C 0.4930 10.5109 'International Tables Vol C Tables 4.2.6.8 and 6.1.1.4'

loop_
_geom_angle_atom_site_label_1
_geom_angle_atom_site_label_2
_geom_angle_atom_site_label_3
_geom_angle
_geom_angle_publ_flag
C1 Fe C1' 108.26(7) yes
C1 Fe C2 40.39(7) yes
C1 Fe C2' 123.17(7) no
C1 Fe C3 67.58(7) no
C1 Fe C3' 159.56(7) no
C1 Fe C4 67.94(7) no
C1 Fe C4' 157.97(7) no
C1 Fe C5 40.11(7) yes
C1 Fe C5' 122.82(7) no
C1' Fe C2 122.40(8) no
C1' Fe C2' 40.21(8) yes
C1' Fe C3 158.64(8) no
C1' Fe C3' 67.33(8) no
C1' Fe C4 159.31(7) no
C1' Fe C4' 68.08(8) no
C1' Fe C5 123.90(7) no
C1' Fe C5' 40.23(7) yes
C2 Fe C2' 107.16(8) yes
C2 Fe C3 40.74(8) yes
C2 Fe C3' 123.61(8) no
C2 Fe C4 68.83(8) no
C2 Fe C4' 160.11(8) no
C2 Fe C5 67.97(7) no
C2 Fe C5' 157.99(7) no
C2' Fe C3 123.05(8) no
C2' Fe C3' 40.50(8) yes
C2' Fe C4 159.03(8) no
C2' Fe C4' 69.03(8) no
C2' Fe C5 159.17(7) no
C2' Fe C5' 68.12(7) no
C3 Fe C3' 108.78(8) yes
C3 Fe C4 40.63(8) yes
C3 Fe C4' 123.82(8) no
C3 Fe C5 67.39(7) no
C3 Fe C5' 159.83(8) no
C3' Fe C4 123.37(8) no
C3' Fe C4' 41.02(8) yes
C3' Fe C5 159.02(8) no
C3' Fe C5' 67.69(7) no
C4 Fe C4' 107.36(8) yes
C4 Fe C5 40.16(7) yes
C4 Fe C5' 123.33(7) no
C4' Fe C5 122.50(8) no
C4' Fe C5' 40.37(7) yes
C5 Fe C5' 108.35(7) yes
C5 C1 C8B 107.4(4) no
C5 C1 C8A 109.7(3) no
Fe C1 C2 69.32(10) no
Fe C1 C5 69.97(10) no
C2 C1 C5 108.41(15) no
C2' C1' C8' 143.11(17) no
Fe C1' C2' 69.45(10) no
Fe C1' C5' 69.72(10) no
Fe C1' C8' 126.80(13) no

loop_
_geom_bond_atom_site_label_1
_geom_bond_atom_site_label_2
_geom_bond_distance
_geom_bond_publ_flag
Fe C1 2.068(2) yes
Fe C1' 2.067(2) yes
Fe C2 2.055(2) yes
Fe C2' 2.056(2) yes
Fe C3 2.038(2) yes
Fe C3' 2.035(2) yes
Fe C4 2.059(2) yes
Fe C4' 2.057(2) yes
Fe C5 2.068(2) yes
Fe C5' 2.063(2) yes
C1 C2 1.423(2) yes
C1 C8B 1.493(7) no
C1 C5 1.418(3) no
C1 C8A 1.473(7) no
C1' C8' 1.467(3) yes
C1' C5' 1.421(3) yes
C1' C2' 1.418(3) yes
C2 C3 1.425(3) yes
C2' C3' 1.416(3) yes
C3 C4 1.423(3) yes
C3' C4' 1.434(3) yes
C4 C5 1.417(3) yes
C4' C5' 1.422(3) yes
C5 C6A 1.496(6) no
C5 C6B 1.474(4) no
C5' C6' 1.492(3) yes
C6' C7' 1.464(3) yes
C6A C7A 1.479(18) no
C6B C7B 1.368(16) no
C7' C8' 1.368(3) yes
C7A C8A 1.366(14) no
C7B C8B 1.478(13) no
C2 H2 0.930(3) no
C2' H2' 0.930(3) no
C3 H3 0.930(3) no
C3' H3' 0.930(3) no
C4 H4 0.930(3) no
C4' H4' 0.930(3) no
C6' H61' 0.970(3) no
C6' H62' 0.970(3) no
C6A H61 0.970(3) no
C6A H62 0.970(2) no
C6B H6B 0.930(2) no
C6B H61 1.110(3) no
C6B H62 1.030(2) no
C7' H7' 0.930(3) no
C7A H7A 0.932(16) no
C7A H7B 1.183(16) no
C7B H7A 0.785(16) no
C7B H7B 0.930(16) no
C8' H8' 0.930(3) no
C8A H8A 0.930(12) no
C8A H81 0.906(18) no
C8A H82 1.004(16) no
C8B H8A 0.972(14) no
C8B H81 0.970(18) no
C8B H82 0.970(16) no
